data_1552176
loop_
_publ_author_name
'Nicke, Lennart'
'Horx, Philip'
'Harms, Klaus'
'Geyer, Armin'

_publ_section_title
;
 Directed C(sp3)--H arylation of tryptophan: transformation of the
 directing group into an activated amide
;
_journal_name_full 'Chemical Science'
_journal_paper_doi 10.1039/C9SC03440D
_journal_year 2019
_chemical_absolute_configuration ad
_chemical_formula_moiety 'C21 H17 N3 O4'
_chemical_formula_sum 'C21 H17 N3 O4'
_chemical_formula_weight 375.38
_space_group_crystal_system monoclinic
_space_group_IT_number 4
_space_group_name_Hall 'P 2yb'
_space_group_name_H-M_alt 'P 1 21 1'
_symmetry_space_group_name_Hall 'P 2yb'
_symmetry_space_group_name_H-M 'P 1 21 1'
_atom_sites_solution_hydrogens geom
_atom_sites_solution_primary dual
_atom_sites_solution_secondary difmap
_audit_creation_method SHELXL-2017/1
_audit_update_record
;
2019-03-18 deposited with the CCDC.    2019-08-05 downloaded from the CCDC.
;
_cell_angle_alpha 90
_cell_angle_beta 96.828(4)
_cell_angle_gamma 90
_cell_formula_units_Z 2
_cell_length_a 8.5853(4)
_cell_length_b 7.0808(2)
_cell_length_c 14.4608(7)
_cell_measurement_reflns_used 18991
_cell_measurement_temperature 100(2)
_cell_measurement_theta_max 71.53
_cell_measurement_theta_min 5.19
_cell_volume 872.85(6)
_computing_cell_refinement 'X-Area Recipe 1.33.0.0 (STOE, 2015)'
_computing_data_collection 'X-Area Pilatus3_SV 1.31.127.0 (STOE, 2016)'
_computing_data_reduction 'X-Area Integrate 1.71.0.0 (STOE, 2016) X-Area LANA 1.68.2.0 (STOE, 2016)'
_computing_molecular_graphics 'DIAMOND (Crystal Impact)'
_computing_publication_material 'X-Area 1.77'
_computing_structure_refinement 'SHELXL-2017/1 (Sheldrick, 2017)'
_computing_structure_solution 'XT V2014/1 (Bruker AXS Inc., 2014)'
_diffrn_ambient_temperature 100(2)
_diffrn_detector_area_resol_mean 5.81
_diffrn_measured_fraction_theta_full 0.994
_diffrn_measured_fraction_theta_max 0.984
_diffrn_measurement_device_type 'STOE STADIVARI'
_diffrn_measurement_method 'rotation method, \w scans'
_diffrn_radiation_type CuK\a
_diffrn_radiation_wavelength 1.54186
_diffrn_reflns_av_R_equivalents 0.0295
_diffrn_reflns_av_unetI/netI 0.0209
_diffrn_reflns_Laue_measured_fraction_full 0.994
_diffrn_reflns_Laue_measured_fraction_max 0.984
_diffrn_reflns_limit_h_max 10
_diffrn_reflns_limit_h_min -4
_diffrn_reflns_limit_k_max 8
_diffrn_reflns_limit_k_min -8
_diffrn_reflns_limit_l_max 17
_diffrn_reflns_limit_l_min -17
_diffrn_reflns_number 14642
_diffrn_reflns_point_group_measured_fraction_full 0.977
_diffrn_reflns_point_group_measured_fraction_max 0.959
_diffrn_reflns_theta_full 67.686
_diffrn_reflns_theta_max 71.573
_diffrn_reflns_theta_min 5.189
_diffrn_source 'GeniX 3D HF Cu'
_exptl_absorpt_coefficient_mu 0.833
_exptl_absorpt_correction_T_max 0.7847
_exptl_absorpt_correction_T_min 0.1720
_exptl_absorpt_correction_type multi-scan
_exptl_absorpt_process_details 'STOE LANA, absorption correction by scaling of reflection intensities.'
_exptl_crystal_colour colorless
_exptl_crystal_density_diffrn 1.428
_exptl_crystal_density_method 'not measured'
_exptl_crystal_description plate
_exptl_crystal_F_000 392
_exptl_crystal_size_max 0.69
_exptl_crystal_size_mid 0.33
_exptl_crystal_size_min 0.07
_refine_diff_density_max 0.176
_refine_diff_density_min -0.192
_refine_diff_density_rms 0.038
_refine_ls_abs_structure_details
; 
 Flack x determined using 1266 quotients [(I+)-(I-)]/[(I+)+(I-)] 
 (Parsons, Flack and Wagner, Acta Cryst. B69 (2013) 249-259). 
;
_refine_ls_abs_structure_Flack 0.09(9)
_refine_ls_extinction_method none
_refine_ls_goodness_of_fit_ref 1.080
_refine_ls_hydrogen_treatment constr
_refine_ls_matrix_type full
_refine_ls_number_parameters 264
_refine_ls_number_reflns 3282
_refine_ls_number_restraints 19
_refine_ls_restrained_S_all 1.076
_refine_ls_R_factor_all 0.0348
_refine_ls_R_factor_gt 0.0312
_refine_ls_shift/su_max 0.000
_refine_ls_shift/su_mean 0.000
_refine_ls_structure_factor_coef Fsqd
_refine_ls_weighting_details 'w=1/[\s^2^(Fo^2^)+(0.0620P)^2^] where P=(Fo^2^+2Fc^2^)/3'
_refine_ls_weighting_scheme calc
_refine_ls_wR_factor_gt 0.0829
_refine_ls_wR_factor_ref 0.0844
_reflns_Friedel_coverage 0.796
_reflns_Friedel_fraction_full 0.957
_reflns_Friedel_fraction_max 0.930
_reflns_number_gt 3030
_reflns_number_total 3282
_reflns_threshold_expression 'I > 2\s(I)'
_cod_data_source_file c9sc03440d2.cif
_cod_data_source_block LN513
_cod_database_code 1552176
_shelx_shelxl_version_number 2017/1
_shelx_space_group_comment
; 
The symmetry employed for this shelxl refinement is uniquely defined 
by the following loop, which should always be used as a source of 
symmetry information in preference to the above space-group names. 
They are only intended as comments. 
;
_shelx_estimated_absorpt_t_min 0.597
_shelx_estimated_absorpt_t_max 0.944

loop_
_space_group_symop_operation_xyz
'x, y, z'
'-x, y+1/2, -z'

loop_
_atom_site_label
_atom_site_type_symbol
_atom_site_fract_x
_atom_site_fract_y
_atom_site_fract_z
_atom_site_U_iso_or_equiv
_atom_site_adp_type
_atom_site_occupancy
_atom_site_site_symmetry_order
_atom_site_calc_flag
_atom_site_refinement_flags_posn
_atom_site_refinement_flags_adp
_atom_site_refinement_flags_occupancy
_atom_site_disorder_assembly
_atom_site_disorder_group
C1 C 0.8113(3) 0.6873(3) 0.54822(15) 0.0252(5) Uani 1 1 d . . . . .
O1 O 0.94926(18) 0.6789(3) 0.57823(11) 0.0340(4) Uani 1 1 d . . . . .
N2 N 0.6810(2) 0.6909(3) 0.60225(12) 0.0225(4) Uani 1 1 d . . . . .
O2 O 0.56422(18) 0.6373(3) 0.73147(10) 0.0279(4) Uani 1 1 d . . . . .
C3 C 0.5390(3) 0.6975(3) 0.54054(14) 0.0217(4) Uani 1 1 d . . . . .
O3 O 0.96171(19) 0.2954(2) 0.81322(11) 0.0267(4) Uani 1 1 d . . . . .
C4 C 0.3822(3) 0.7030(3) 0.55296(15) 0.0236(4) Uani 1 1 d . . . . .
H4 H 0.348660 0.703140 0.613242 0.028 Uiso 1 1 calc R U . . .
O4 O 0.6865(2) 0.7883(2) 0.92026(11) 0.0290(4) Uani 1 1 d . . . . .
C5 C 0.2750(3) 0.7085(3) 0.47192(16) 0.0273(5) Uani 1 1 d . . . . .
H5 H 0.165990 0.713645 0.477767 0.033 Uiso 1 1 calc R U . . .
C6 C 0.3224(3) 0.7066(3) 0.38353(15) 0.0264(5) Uani 1 1 d . . . . .
H6 H 0.245427 0.709891 0.330601 0.032 Uiso 1 1 calc R U . . .
C7 C 0.4807(3) 0.7001(3) 0.37084(15) 0.0248(5) Uani 1 1 d . . . . .
C8 C 0.5511(3) 0.6906(4) 0.28036(15) 0.0318(5) Uani 1 1 d . . . . .
H8A H 0.551173 0.557853 0.258844 0.038 Uiso 0.722(9) 1 calc R U P A 1
H8B H 0.485749 0.765190 0.232503 0.038 Uiso 0.722(9) 1 calc R U P A 1
H8C H 0.544961 0.816696 0.250597 0.038 Uiso 0.278(9) 1 calc R U P A 2
H8D H 0.489740 0.601267 0.237714 0.038 Uiso 0.278(9) 1 calc R U P A 2
C10 C 0.8253(3) 0.6857(4) 0.37412(16) 0.0355(6) Uani 1 1 d . . . . .
H10A H 0.854131 0.553626 0.361551 0.043 Uiso 0.722(9) 1 calc R U P A 1
H10B H 0.922462 0.762121 0.383024 0.043 Uiso 0.722(9) 1 calc R U P A 1
H10C H 0.863892 0.813666 0.361236 0.043 Uiso 0.278(9) 1 calc R U P A 2
H10D H 0.917703 0.601880 0.386259 0.043 Uiso 0.278(9) 1 calc R U P A 2
N11 N 0.7454(2) 0.6938(3) 0.45818(12) 0.0246(4) Uani 1 1 d . . . . .
C12 C 0.5833(3) 0.6981(3) 0.45199(15) 0.0221(5) Uani 1 1 d . . . . .
C13 C 0.6852(3) 0.6602(3) 0.69792(15) 0.0226(5) Uani 1 1 d . . . . .
C14 C 0.8446(3) 0.6625(3) 0.75720(14) 0.0234(5) Uani 1 1 d . . . . .
H14 H 0.920717 0.589498 0.723922 0.028 Uiso 1 1 calc R U . . .
C15 C 0.9053(3) 0.8654(3) 0.77138(17) 0.0291(5) Uani 1 1 d . . . . .
H15A H 1.001008 0.865582 0.815637 0.044 Uiso 1 1 calc R U . . .
H15B H 0.825128 0.943199 0.795908 0.044 Uiso 1 1 calc R U . . .
H15C H 0.928344 0.917140 0.711639 0.044 Uiso 1 1 calc R U . . .
N16 N 0.8273(2) 0.5668(3) 0.84495(12) 0.0231(4) Uani 1 1 d . . . . .
C17 C 0.8824(3) 0.3828(3) 0.86253(15) 0.0223(5) Uani 1 1 d . . . . .
C18 C 0.8231(2) 0.3232(3) 0.95086(14) 0.0230(5) Uani 1 1 d . . . . .
C19 C 0.8379(3) 0.1527(3) 0.99683(15) 0.0258(5) Uani 1 1 d . . . . .
H19 H 0.898107 0.052408 0.975704 0.031 Uiso 1 1 calc R U . . .
C20 C 0.7605(3) 0.1341(4) 1.07580(16) 0.0306(5) Uani 1 1 d . . . . .
H20 H 0.767593 0.018285 1.109213 0.037 Uiso 1 1 calc R U . . .
C21 C 0.6731(3) 0.2819(4) 1.10660(16) 0.0312(5) Uani 1 1 d . . . . .
H21 H 0.621823 0.265258 1.160717 0.037 Uiso 1 1 calc R U . . .
C22 C 0.6596(3) 0.4542(4) 1.05934(15) 0.0284(5) Uani 1 1 d . . . . .
H22 H 0.599752 0.555376 1.079993 0.034 Uiso 1 1 calc R U . . .
C23 C 0.7370(3) 0.4711(3) 0.98119(15) 0.0241(5) Uani 1 1 d . . . . .
C24 C 0.7411(3) 0.6324(3) 0.91549(15) 0.0242(5) Uani 1 1 d . . . . .
C9 C 0.7130(4) 0.7642(6) 0.2907(2) 0.0288(11) Uani 0.722(9) 1 d . U P A 1
H9A H 0.708337 0.903233 0.296991 0.035 Uiso 0.722(9) 1 calc R U P A 1
H9AB H 0.759318 0.736592 0.232694 0.035 Uiso 0.722(9) 1 calc R U P A 1
C9A C 0.7334(10) 0.6222(15) 0.2967(6) 0.030(3) Uani 0.278(9) 1 d . U P A 2
H9AA H 0.734257 0.482477 0.298528 0.037 Uiso 0.278(9) 1 calc R U P A 2
H9AC H 0.783685 0.660785 0.241505 0.037 Uiso 0.278(9) 1 calc R U P A 2

loop_
_atom_site_aniso_label
_atom_site_aniso_U_11
_atom_site_aniso_U_22
_atom_site_aniso_U_33
_atom_site_aniso_U_23
_atom_site_aniso_U_13
_atom_site_aniso_U_12
C1 0.0213(12) 0.0299(11) 0.0255(11) 0.0031(10) 0.0076(8) 0.0006(9)
O1 0.0197(9) 0.0547(11) 0.0287(9) 0.0074(8) 0.0069(6) 0.0017(8)
N2 0.0187(10) 0.0274(9) 0.0218(9) 0.0009(8) 0.0043(7) 0.0005(7)
O2 0.0223(8) 0.0390(9) 0.0236(8) -0.0003(7) 0.0075(6) -0.0042(7)
C3 0.0243(12) 0.0203(9) 0.0205(11) 0.0002(9) 0.0032(8) -0.0008(9)
O3 0.0261(9) 0.0282(8) 0.0270(8) -0.0015(7) 0.0083(6) 0.0026(6)
C4 0.0244(12) 0.0257(10) 0.0220(11) 0.0017(9) 0.0078(8) -0.0007(9)
O4 0.0262(9) 0.0276(9) 0.0336(9) -0.0048(7) 0.0055(7) 0.0021(6)
C5 0.0214(12) 0.0305(11) 0.0302(13) 0.0028(10) 0.0034(9) -0.0031(9)
C6 0.0257(13) 0.0279(11) 0.0250(12) 0.0017(9) 0.0004(9) -0.0007(9)
C7 0.0277(12) 0.0227(10) 0.0242(11) -0.0005(9) 0.0039(8) 0.0022(9)
C8 0.0364(14) 0.0381(13) 0.0215(12) -0.0002(10) 0.0056(9) 0.0095(11)
C10 0.0310(14) 0.0531(15) 0.0247(12) 0.0064(12) 0.0131(9) 0.0121(12)
N11 0.0208(10) 0.0318(10) 0.0226(9) 0.0041(8) 0.0083(7) 0.0029(8)
C12 0.0220(12) 0.0200(10) 0.0255(11) 0.0008(9) 0.0074(8) 0.0021(8)
C13 0.0246(12) 0.0227(11) 0.0218(10) -0.0009(9) 0.0077(8) -0.0014(9)
C14 0.0229(11) 0.0268(11) 0.0214(11) 0.0024(9) 0.0057(8) -0.0005(9)
C15 0.0253(13) 0.0302(12) 0.0309(13) 0.0049(10) -0.0008(9) -0.0044(10)
N16 0.0222(10) 0.0257(9) 0.0220(10) 0.0009(7) 0.0056(7) -0.0003(7)
C17 0.0184(12) 0.0253(10) 0.0231(12) -0.0023(8) 0.0015(8) -0.0023(8)
C18 0.0185(11) 0.0290(12) 0.0208(10) -0.0034(9) 0.0001(8) -0.0030(8)
C19 0.0241(12) 0.0284(12) 0.0245(11) 0.0004(9) 0.0005(9) -0.0028(9)
C20 0.0282(13) 0.0348(12) 0.0274(12) 0.0066(10) -0.0019(9) -0.0076(10)
C21 0.0254(13) 0.0473(14) 0.0218(11) 0.0026(11) 0.0061(9) -0.0077(11)
C22 0.0231(13) 0.0391(13) 0.0235(12) -0.0040(10) 0.0045(9) -0.0016(10)
C23 0.0173(12) 0.0311(11) 0.0231(11) -0.0037(9) -0.0005(8) -0.0020(8)
C24 0.0195(12) 0.0303(12) 0.0226(11) -0.0042(9) 0.0017(8) -0.0019(9)
C9 0.0262(19) 0.040(3) 0.0214(17) 0.0043(14) 0.0071(13) 0.0069(14)
C9A 0.028(5) 0.041(7) 0.024(5) 0.001(4) 0.009(3) 0.005(4)

loop_
_atom_type_symbol
_atom_type_description
_atom_type_scat_dispersion_real
_atom_type_scat_dispersion_imag
_atom_type_scat_source
C C 0.0181 0.0091 'International Tables Vol C Tables 4.2.6.8 and 6.1.1.4'
H H 0.0000 0.0000 'International Tables Vol C Tables 4.2.6.8 and 6.1.1.4'
N N 0.0311 0.0180 'International Tables Vol C Tables 4.2.6.8 and 6.1.1.4'
O O 0.0492 0.0322 'International Tables Vol C Tables 4.2.6.8 and 6.1.1.4'

loop_
_geom_angle_atom_site_label_1
_geom_angle_atom_site_label_2
_geom_angle_atom_site_label_3
_geom_angle
O1 C1 N11 128.5(2)
O1 C1 N2 126.5(2)
N11 C1 N2 104.91(19)
C13 N2 C3 123.05(18)
C13 N2 C1 127.23(19)
C3 N2 C1 108.87(17)
C12 C3 C4 120.13(18)
C12 C3 N2 105.80(18)
C4 C3 N2 134.07(19)
C3 C4 C5 116.5(2)
C3 C4 H4 121.8
C5 C4 H4 121.8
C6 C5 C4 122.3(2)
C6 C5 H5 118.8
C4 C5 H5 118.8
C5 C6 C7 121.29(19)
C5 C6 H6 119.4
C7 C6 H6 119.4
C12 C7 C6 115.0(2)
C12 C7 C8 117.2(2)
C6 C7 C8 127.87(19)
C9 C8 C7 111.5(2)
C7 C8 C9A 111.4(3)
C9 C8 H8A 109.3
C7 C8 H8A 109.3
C9 C8 H8B 109.3
C7 C8 H8B 109.3
H8A C8 H8B 108.0
C7 C8 H8C 109.3
C9A C8 H8C 109.3
C7 C8 H8D 109.3
C9A C8 H8D 109.3
H8C C8 H8D 108.0
C9A C10 N11 114.2(4)
N11 C10 C9 108.7(2)
N11 C10 H10A 109.9
C9 C10 H10A 109.9
N11 C10 H10B 109.9
C9 C10 H10B 109.9
H10A C10 H10B 108.3
C9A C10 H10C 108.7
N11 C10 H10C 108.7
C9A C10 H10D 108.7
N11 C10 H10D 108.7
H10C C10 H10D 107.6
C1 N11 C12 111.37(19)
C1 N11 C10 127.65(19)
C12 N11 C10 120.87(18)
C3 C12 C7 124.8(2)
C3 C12 N11 109.03(18)
C7 C12 N11 126.1(2)
O2 C13 N2 119.8(2)
O2 C13 C14 122.2(2)
N2 C13 C14 118.05(18)
N16 C14 C13 107.80(18)
N16 C14 C15 112.72(18)
C13 C14 C15 110.62(18)
N16 C14 H14 108.5
C13 C14 H14 108.5
C15 C14 H14 108.5
C14 C15 H15A 109.5
C14 C15 H15B 109.5
H15A C15 H15B 109.5
C14 C15 H15C 109.5
H15A C15 H15C 109.5
H15B C15 H15C 109.5
C17 N16 C24 111.78(18)
C17 N16 C14 121.50(18)
C24 N16 C14 126.32(19)
O3 C17 N16 124.7(2)
O3 C17 C18 129.2(2)
N16 C17 C18 106.08(19)
C19 C18 C23 122.2(2)
C19 C18 C17 129.8(2)
C23 C18 C17 107.9(2)
C18 C19 C20 116.9(2)
C18 C19 H19 121.5
C20 C19 H19 121.5
C21 C20 C19 121.2(2)
C21 C20 H20 119.4
C19 C20 H20 119.4
C20 C21 C22 121.2(2)
C20 C21 H21 119.4
C22 C21 H21 119.4
C23 C22 C21 117.1(2)
C23 C22 H22 121.5
C21 C22 H22 121.5
C22 C23 C18 121.4(2)
C22 C23 C24 129.7(2)
C18 C23 C24 108.9(2)
O4 C24 N16 125.8(2)
O4 C24 C23 128.9(2)
N16 C24 C23 105.28(19)
C8 C9 C10 116.3(3)
C8 C9 H9A 108.2
C10 C9 H9A 108.2
C8 C9 H9AB 108.2
C10 C9 H9AB 108.2
H9A C9 H9AB 107.4
C10 C9A C8 118.2(6)
C10 C9A H9AA 107.8
C8 C9A H9AA 107.8
C10 C9A H9AC 107.8
C8 C9A H9AC 107.8
H9AA C9A H9AC 107.1

loop_
_geom_bond_atom_site_label_1
_geom_bond_atom_site_label_2
_geom_bond_distance
C1 O1 1.213(3)
C1 N11 1.357(3)
C1 N2 1.439(3)
N2 C13 1.397(3)
N2 C3 1.423(3)
O2 C13 1.208(3)
C3 C12 1.378(3)
C3 C4 1.380(3)
O3 C17 1.213(3)
C4 C5 1.402(3)
C4 H4 0.9500
O4 C24 1.204(3)
C5 C6 1.387(3)
C5 H5 0.9500
C6 C7 1.394(3)
C6 H6 0.9500
C7 C12 1.381(3)
C7 C8 1.506(3)
C8 C9 1.476(4)
C8 C9A 1.629(9)
C8 H8A 0.9900
C8 H8B 0.9900
C8 H8C 0.9900
C8 H8D 0.9900
C10 C9A 1.367(9)
C10 N11 1.466(3)
C10 C9 1.554(4)
C10 H10A 0.9900
C10 H10B 0.9900
C10 H10C 0.9900
C10 H10D 0.9900
N11 C12 1.384(3)
C13 C14 1.527(3)
C14 N16 1.462(3)
C14 C15 1.534(3)
C14 H14 1.0000
C15 H15A 0.9800
C15 H15B 0.9800
C15 H15C 0.9800
N16 C17 1.399(3)
N16 C24 1.409(3)
C17 C18 1.491(3)
C18 C19 1.376(3)
C18 C23 1.383(3)
C19 C20 1.394(3)
C19 H19 0.9500
C20 C21 1.391(4)
C20 H20 0.9500
C21 C22 1.397(4)
C21 H21 0.9500
C22 C23 1.383(3)
C22 H22 0.9500
C23 C24 1.489(3)
C9 H9A 0.9900
C9 H9AB 0.9900
C9A H9AA 0.9900
C9A H9AC 0.9900

loop_
_geom_torsion_atom_site_label_1
_geom_torsion_atom_site_label_2
_geom_torsion_atom_site_label_3
_geom_torsion_atom_site_label_4
_geom_torsion
O1 C1 N2 C13 -9.3(4)
N11 C1 N2 C13 170.2(2)
O1 C1 N2 C3 -178.9(2)
N11 C1 N2 C3 0.6(2)
C13 N2 C3 C12 -170.20(19)
C1 N2 C3 C12 -0.1(2)
C13 N2 C3 C4 9.9(4)
C1 N2 C3 C4 180.0(2)
C12 C3 C4 C5 0.2(3)
N2 C3 C4 C5 -179.9(2)
C3 C4 C5 C6 0.6(4)
C4 C5 C6 C7 -0.3(4)
C5 C6 C7 C12 -0.8(3)
C5 C6 C7 C8 177.7(2)
C12 C7 C8 C9 -25.4(3)
C6 C7 C8 C9 156.2(3)
C12 C7 C8 C9A 15.6(5)
C6 C7 C8 C9A -162.8(4)
O1 C1 N11 C12 178.6(2)
N2 C1 N11 C12 -1.0(3)
O1 C1 N11 C10 2.3(4)
N2 C1 N11 C10 -177.2(2)
C9A C10 N11 C1 155.7(5)
C9 C10 N11 C1 -161.2(3)
C9A C10 N11 C12 -20.2(6)
C9 C10 N11 C12 22.9(3)
C4 C3 C12 C7 -1.4(4)
N2 C3 C12 C7 178.7(2)
C4 C3 C12 N11 179.4(2)
N2 C3 C12 N11 -0.5(2)
C6 C7 C12 C3 1.6(3)
C8 C7 C12 C3 -177.0(2)
C6 C7 C12 N11 -179.3(2)
C8 C7 C12 N11 2.1(3)
C1 N11 C12 C3 1.0(3)
C10 N11 C12 C3 177.5(2)
C1 N11 C12 C7 -178.2(2)
C10 N11 C12 C7 -1.7(4)
C3 N2 C13 O2 0.3(3)
C1 N2 C13 O2 -168.0(2)
C3 N2 C13 C14 -178.1(2)
C1 N2 C13 C14 13.7(3)
O2 C13 C14 N16 20.6(3)
N2 C13 C14 N16 -161.10(18)
O2 C13 C14 C15 -103.1(3)
N2 C13 C14 C15 75.2(2)
C13 C14 N16 C17 103.8(2)
C15 C14 N16 C17 -133.8(2)
C13 C14 N16 C24 -68.2(3)
C15 C14 N16 C24 54.1(3)
C24 N16 C17 O3 -178.8(2)
C14 N16 C17 O3 8.1(3)
C24 N16 C17 C18 1.5(2)
C14 N16 C17 C18 -171.62(18)
O3 C17 C18 C19 -2.7(4)
N16 C17 C18 C19 176.9(2)
O3 C17 C18 C23 -179.6(2)
N16 C17 C18 C23 0.1(2)
C23 C18 C19 C20 0.6(3)
C17 C18 C19 C20 -175.9(2)
C18 C19 C20 C21 -0.3(3)
C19 C20 C21 C22 0.1(4)
C20 C21 C22 C23 -0.2(3)
C21 C22 C23 C18 0.5(3)
C21 C22 C23 C24 178.0(2)
C19 C18 C23 C22 -0.7(3)
C17 C18 C23 C22 176.50(19)
C19 C18 C23 C24 -178.67(19)
C17 C18 C23 C24 -1.5(2)
C17 N16 C24 O4 176.4(2)
C14 N16 C24 O4 -10.9(4)
C17 N16 C24 C23 -2.4(2)
C14 N16 C24 C23 170.33(19)
C22 C23 C24 O4 5.9(4)
C18 C23 C24 O4 -176.3(2)
C22 C23 C24 N16 -175.4(2)
C18 C23 C24 N16 2.4(2)
C7 C8 C9 C10 49.3(4)
N11 C10 C9 C8 -47.6(4)
N11 C10 C9A C8 39.3(8)
C7 C8 C9A C10 -38.0(8)
